data_7124702
loop_
_publ_author_name
'Kim, Jin'
'Kim, Yujeong'
'Sinha, Indranil'
'Park, Koeun'
'Kim, Sun Hee'
'Lee, Yunho'

_publ_section_title
;
 The unusual hydridicity of a cobalt bound Si-H moiety.
;
_journal_issue 60
_journal_name_full 'Chemical communications (Cambridge, England)'
_journal_page_first 9367
_journal_page_last 9370
_journal_paper_doi 10.1039/c6cc03983a
_journal_volume 52
_journal_year 2016
_chemical_formula_moiety 'C30 H42 P2 Si'
_chemical_formula_sum 'C30 H42 P2 Si'
_chemical_formula_weight 492.66
_chemical_name_common PhSiHP2
_chemical_name_systematic PhSiHP2
_chemical_properties_physical Air-sensitive,Oxygen-sensitive
_space_group_crystal_system monoclinic
_space_group_IT_number 14
_space_group_name_Hall '-P 2ybc'
_space_group_name_H-M_alt 'P 1 21/c 1'
_atom_sites_solution_hydrogens mixed
_audit_creation_method SHELXL-2013
_audit_update_record
;
2016-04-15 deposited with the CCDC.
2016-07-07 downloaded from the CCDC.
;
_cell_angle_alpha 90
_cell_angle_beta 112.798(2)
_cell_angle_gamma 90
_cell_formula_units_Z 4
_cell_length_a 13.1415(6)
_cell_length_b 14.3471(6)
_cell_length_c 16.6192(7)
_cell_measurement_reflns_used 35425
_cell_measurement_temperature 120(2)
_cell_measurement_theta_max 26.372
_cell_measurement_theta_min 2.200
_cell_volume 2888.6(2)
_computing_cell_refinement 'Bruker SMART'
_computing_data_collection 'Bruker SMART'
_computing_data_reduction 'Bruker SAINT'
_computing_molecular_graphics 'Bruker SHELXTL'
_computing_publication_material 'Bruker SHELXTL'
_computing_structure_refinement 'SHELXL-2013 (Sheldrick, 2013)'
_computing_structure_solution 'SHELXL-2013 (Sheldrick, 2013)'
_diffrn_ambient_temperature 120(2)
_diffrn_measured_fraction_theta_full 0.999
_diffrn_measured_fraction_theta_max 0.999
_diffrn_measurement_device_type 'CCD area detector'
_diffrn_measurement_method 'phi and omega scans'
_diffrn_radiation_type MoK\a
_diffrn_radiation_wavelength 0.71073
_diffrn_reflns_av_R_equivalents 0.0542
_diffrn_reflns_av_unetI/netI 0.0455
_diffrn_reflns_Laue_measured_fraction_full 0.999
_diffrn_reflns_Laue_measured_fraction_max 0.999
_diffrn_reflns_limit_h_max 16
_diffrn_reflns_limit_h_min -16
_diffrn_reflns_limit_k_max 17
_diffrn_reflns_limit_k_min -17
_diffrn_reflns_limit_l_max 20
_diffrn_reflns_limit_l_min -20
_diffrn_reflns_number 35425
_diffrn_reflns_point_group_measured_fraction_full 0.999
_diffrn_reflns_point_group_measured_fraction_max 0.999
_diffrn_reflns_theta_full 25.242
_diffrn_reflns_theta_max 26.372
_diffrn_reflns_theta_min 2.200
_exptl_absorpt_coefficient_mu 0.208
_exptl_absorpt_correction_type multi-scan
_exptl_absorpt_process_details SADABS
_exptl_crystal_colour white
_exptl_crystal_density_diffrn 1.133
_exptl_crystal_density_meas ?
_exptl_crystal_density_method 'not measured'
_exptl_crystal_description platy
_exptl_crystal_F_000 1064
_exptl_crystal_recrystallization_method 'Re-crystallisation from solvent'
_exptl_crystal_size_max 0.160
_exptl_crystal_size_mid 0.110
_exptl_crystal_size_min 0.050
_exptl_transmission_factor_max 0.746
_exptl_transmission_factor_min 0.686
_refine_diff_density_max 0.274
_refine_diff_density_min -0.305
_refine_diff_density_rms 0.054
_refine_ls_extinction_method none
_refine_ls_goodness_of_fit_ref 1.031
_refine_ls_hydrogen_treatment mixed
_refine_ls_matrix_type full
_refine_ls_number_parameters 301
_refine_ls_number_reflns 5910
_refine_ls_number_restraints 84
_refine_ls_restrained_S_all 1.024
_refine_ls_R_factor_all 0.0621
_refine_ls_R_factor_gt 0.0411
_refine_ls_shift/su_max 0.001
_refine_ls_shift/su_mean 0.000
_refine_ls_structure_factor_coef Fsqd
_refine_ls_weighting_details 'w=1/[\s^2^(Fo^2^)+(0.0387P)^2^+1.3908P] where P=(Fo^2^+2Fc^2^)/3'
_refine_ls_weighting_scheme calc
_refine_ls_wR_factor_gt 0.0906
_refine_ls_wR_factor_ref 0.1016
_reflns_Friedel_coverage 0.000
_reflns_number_gt 4421
_reflns_number_total 5910
_reflns_threshold_expression 'I > 2\s(I)'
_cod_data_source_file c6cc03983a2.cif
_cod_data_source_block 0118A-1
_cod_depositor_comments
;
The following automatic conversions were performed:

data item '_exptl_crystal_density_meas' value 'not measured' was
changed to '?' -- the value is perceived as not measured.

Automatic conversion script
Id: cif_fix_values 6909 2019-04-08 15:41:33Z antanas 
;
_cod_original_sg_symbol_H-M 'P 21/c'
_cod_database_code 7124702
_shelx_space_group_comment
;
The symmetry employed for this shelxl refinement is uniquely defined
by the following loop, which should always be used as a source of
symmetry information in preference to the above space-group names.
They are only intended as comments.
;
_shelx_estimated_absorpt_t_min 0.967
_shelx_estimated_absorpt_t_max 0.990
_shelxl_version_number 2013-4
_solvent_exptl_crystal_recrystallization_method Pentane

loop_
_space_group_symop_operation_xyz
'x, y, z'
'-x, y+1/2, -z+1/2'
'-x, -y, -z'
'x, -y-1/2, z-1/2'

loop_
_atom_site_label
_atom_site_type_symbol
_atom_site_fract_x
_atom_site_fract_y
_atom_site_fract_z
_atom_site_U_iso_or_equiv
_atom_site_adp_type
_atom_site_occupancy
_atom_site_site_symmetry_order
_atom_site_calc_flag
_atom_site_refinement_flags_posn
_atom_site_refinement_flags_adp
P1 P 0.86368(5) 0.62782(3) 1.02919(3) 0.02601(14) Uani 1 1 d . U
P2 P 0.59556(4) 0.86094(4) 0.81402(3) 0.02513(13) Uani 1 1 d . U
Si1 Si 0.85786(4) 0.81189(4) 0.90220(3) 0.02015(13) Uani 1 1 d . U
C1 C 1.01052(16) 0.80788(13) 0.93099(12) 0.0220(4) Uani 1 1 d . U
C2 C 1.05574(17) 0.77449(14) 0.87301(13) 0.0291(5) Uani 1 1 d . U
H2A H 1.0085 0.7486 0.8187 0.035 Uiso 1 1 calc R U
C3 C 1.16847(18) 0.77852(15) 0.89351(15) 0.0365(5) Uani 1 1 d . U
H3A H 1.1975 0.7561 0.8530 0.044 Uiso 1 1 calc R U
C4 C 1.23882(17) 0.81496(14) 0.97240(15) 0.0336(5) Uani 1 1 d . U
H4A H 1.3161 0.8169 0.9864 0.040 Uiso 1 1 calc R U
C5 C 1.19641(17) 0.84854(14) 1.03090(14) 0.0305(5) Uani 1 1 d . U
H5A H 1.2443 0.8740 1.0851 0.037 Uiso 1 1 calc R U
C6 C 1.08379(16) 0.84499(13) 1.01023(13) 0.0259(4) Uani 1 1 d . U
H6A H 1.0555 0.8683 1.0509 0.031 Uiso 1 1 calc R U
C7 C 0.83251(15) 0.82132(12) 1.00592(11) 0.0197(4) Uani 1 1 d . U
C8 C 0.83225(15) 0.74476(13) 1.05912(12) 0.0212(4) Uani 1 1 d . U
C9 C 0.81179(16) 0.76034(14) 1.13482(12) 0.0253(4) Uani 1 1 d . U
H9A H 0.8091 0.7086 1.1697 0.030 Uiso 1 1 calc R U
C10 C 0.79538(16) 0.84915(14) 1.16003(13) 0.0270(5) Uani 1 1 d . U
H10A H 0.7815 0.8580 1.2115 0.032 Uiso 1 1 calc R U
C11 C 0.79928(16) 0.92482(14) 1.11007(12) 0.0273(5) Uani 1 1 d . U
H11A H 0.7900 0.9861 1.1278 0.033 Uiso 1 1 calc R U
C12 C 0.81682(15) 0.91091(13) 1.03383(12) 0.0239(4) Uani 1 1 d . U
H12A H 0.8183 0.9634 0.9994 0.029 Uiso 1 1 calc R U
C13 C 0.80560(15) 0.92068(12) 0.83355(11) 0.0194(4) Uani 1 1 d . U
C14 C 0.69157(15) 0.94001(13) 0.79122(12) 0.0223(4) Uani 1 1 d . U
C15 C 0.65724(17) 1.01752(14) 0.73579(13) 0.0282(5) Uani 1 1 d . U
H15A H 0.5806 1.0295 0.7059 0.034 Uiso 1 1 calc R U
C16 C 0.73336(17) 1.07681(14) 0.72392(13) 0.0299(5) Uani 1 1 d . U
H16A H 0.7088 1.1291 0.6863 0.036 Uiso 1 1 calc R U
C17 C 0.84493(17) 1.05991(13) 0.76680(12) 0.0268(4) Uani 1 1 d . U
H17A H 0.8973 1.1012 0.7596 0.032 Uiso 1 1 calc R U
C18 C 0.88029(16) 0.98246(13) 0.82029(12) 0.0246(4) Uani 1 1 d . U
H18A H 0.9572 0.9709 0.8487 0.030 Uiso 1 1 calc R U
C19 C 0.63493(19) 0.61112(17) 0.96404(16) 0.0460(6) Uani 1 1 d . U
H19A H 0.5699 0.5766 0.9626 0.069 Uiso 1 1 calc R U
H19B H 0.6352 0.6135 0.9052 0.069 Uiso 1 1 calc R U
H19C H 0.6327 0.6746 0.9849 0.069 Uiso 1 1 calc R U
C20 C 0.73925(18) 0.56223(14) 1.02540(14) 0.0354(5) Uani 1 1 d . U
H20A H 0.7386 0.5603 1.0853 0.042 Uiso 1 1 calc R U
C21 C 0.7398(2) 0.46251(17) 0.9931(2) 0.0659(9) Uani 1 1 d . U
H21A H 0.6738 0.4297 0.9919 0.099 Uiso 1 1 calc R U
H21B H 0.8059 0.4300 1.0326 0.099 Uiso 1 1 calc R U
H21C H 0.7400 0.4639 0.9342 0.099 Uiso 1 1 calc R U
C22 C 1.0113(2) 0.49247(15) 1.13514(15) 0.0447(6) Uani 1 1 d . U
H22A H 1.0687 0.4773 1.1921 0.067 Uiso 1 1 calc R U
H22B H 1.0408 0.4848 1.0897 0.067 Uiso 1 1 calc R U
H22C H 0.9481 0.4506 1.1233 0.067 Uiso 1 1 calc R U
C23 C 0.97411(17) 0.59324(14) 1.13563(13) 0.0295(5) Uani 1 1 d . U
H23A H 0.9452 0.6005 1.1828 0.035 Uiso 1 1 calc R U
C24 C 1.07262(19) 0.65837(17) 1.15477(16) 0.0438(6) Uani 1 1 d . U
H24A H 1.1311 0.6412 1.2106 0.066 Uiso 1 1 calc R U
H24B H 1.0495 0.7228 1.1578 0.066 Uiso 1 1 calc R U
H24C H 1.1005 0.6530 1.1081 0.066 Uiso 1 1 calc R U
C25 C 0.38900(19) 0.79057(18) 0.71080(17) 0.0464(6) Uani 1 1 d . U
H25A H 0.3297 0.7847 0.6528 0.070 Uiso 1 1 calc R U
H25B H 0.3604 0.8212 0.7504 0.070 Uiso 1 1 calc R U
H25C H 0.4166 0.7285 0.7333 0.070 Uiso 1 1 calc R U
C26 C 0.48290(17) 0.84864(15) 0.70434(14) 0.0315(5) Uani 1 1 d . U
H26A H 0.4542 0.9119 0.6814 0.038 Uiso 1 1 calc R U
C27 C 0.52877(19) 0.80266(17) 0.64280(15) 0.0418(6) Uani 1 1 d . U
H27A H 0.4697 0.7961 0.5848 0.063 Uiso 1 1 calc R U
H27B H 0.5580 0.7409 0.6653 0.063 Uiso 1 1 calc R U
H27C H 0.5881 0.8413 0.6387 0.063 Uiso 1 1 calc R U
C28 C 0.4963(2) 0.88066(17) 0.93403(16) 0.0458(6) Uani 1 1 d . U
H28A H 0.4663 0.9216 0.9667 0.069 Uiso 1 1 calc R U
H28B H 0.5577 0.8444 0.9750 0.069 Uiso 1 1 calc R U
H28C H 0.4384 0.8382 0.8975 0.069 Uiso 1 1 calc R U
C29 C 0.53763(17) 0.93980(15) 0.87599(13) 0.0312(5) Uani 1 1 d . U
H29A H 0.6015 0.9765 0.9167 0.037 Uiso 1 1 calc R U
C30 C 0.4514(2) 1.01120(17) 0.82355(16) 0.0460(6) Uani 1 1 d . U
H30A H 0.4284 1.0481 0.8632 0.069 Uiso 1 1 calc R U
H30B H 0.3873 0.9788 0.7813 0.069 Uiso 1 1 calc R U
H30C H 0.4832 1.0525 0.7925 0.069 Uiso 1 1 calc R U
H1 H 0.8098(19) 0.7340(16) 0.8514(15) 0.055 Uiso 1 1 d . U

loop_
_atom_site_aniso_label
_atom_site_aniso_U_11
_atom_site_aniso_U_22
_atom_site_aniso_U_33
_atom_site_aniso_U_23
_atom_site_aniso_U_13
_atom_site_aniso_U_12
P1 0.0363(3) 0.0214(3) 0.0226(3) 0.0016(2) 0.0139(2) 0.0038(2)
P2 0.0211(3) 0.0267(3) 0.0285(3) 0.0029(2) 0.0107(2) -0.0015(2)
Si1 0.0217(3) 0.0218(3) 0.0178(3) 0.0001(2) 0.0086(2) -0.0003(2)
C1 0.0257(10) 0.0201(10) 0.0218(10) 0.0036(8) 0.0110(8) 0.0022(8)
C2 0.0315(12) 0.0310(11) 0.0270(11) 0.0005(9) 0.0137(9) 0.0062(9)
C3 0.0373(13) 0.0396(13) 0.0414(13) 0.0068(10) 0.0247(11) 0.0130(10)
C4 0.0223(11) 0.0327(12) 0.0478(14) 0.0132(10) 0.0156(10) 0.0048(9)
C5 0.0249(11) 0.0293(11) 0.0329(12) 0.0059(9) 0.0063(9) -0.0009(9)
C6 0.0263(11) 0.0283(11) 0.0235(10) 0.0000(8) 0.0100(9) -0.0005(9)
C7 0.0173(9) 0.0218(9) 0.0185(9) -0.0009(7) 0.0054(8) -0.0011(8)
C8 0.0205(10) 0.0229(10) 0.0204(9) 0.0008(8) 0.0080(8) 0.0003(8)
C9 0.0275(11) 0.0267(10) 0.0235(10) 0.0049(8) 0.0118(9) 0.0012(8)
C10 0.0305(11) 0.0323(11) 0.0213(10) -0.0021(8) 0.0136(9) 0.0015(9)
C11 0.0333(12) 0.0240(10) 0.0259(10) -0.0051(8) 0.0131(9) 0.0009(9)
C12 0.0254(11) 0.0217(10) 0.0239(10) 0.0020(8) 0.0087(8) 0.0000(8)
C13 0.0233(10) 0.0214(9) 0.0157(9) -0.0033(7) 0.0098(8) -0.0013(8)
C14 0.0224(10) 0.0258(10) 0.0209(10) -0.0009(8) 0.0108(8) -0.0017(8)
C15 0.0276(11) 0.0290(11) 0.0278(11) 0.0059(9) 0.0105(9) 0.0046(9)
C16 0.0398(13) 0.0246(11) 0.0282(11) 0.0073(9) 0.0163(10) 0.0027(9)
C17 0.0342(12) 0.0235(10) 0.0284(11) -0.0018(8) 0.0185(9) -0.0066(9)
C18 0.0250(11) 0.0272(10) 0.0240(10) -0.0038(8) 0.0120(9) -0.0022(8)
C19 0.0383(14) 0.0435(14) 0.0502(15) -0.0035(12) 0.0106(12) -0.0090(11)
C20 0.0444(13) 0.0302(11) 0.0286(11) 0.0014(9) 0.0109(10) -0.0091(10)
C21 0.069(2) 0.0299(14) 0.077(2) -0.0068(13) 0.0050(16) -0.0086(13)
C22 0.0549(16) 0.0365(13) 0.0406(13) 0.0084(11) 0.0163(12) 0.0177(11)
C23 0.0356(12) 0.0300(11) 0.0264(11) 0.0033(9) 0.0156(9) 0.0071(9)
C24 0.0375(14) 0.0483(14) 0.0410(14) 0.0047(11) 0.0103(11) 0.0023(11)
C25 0.0318(13) 0.0516(15) 0.0540(15) -0.0116(12) 0.0146(12) -0.0125(11)
C26 0.0252(11) 0.0319(11) 0.0357(12) -0.0024(9) 0.0101(9) -0.0018(9)
C27 0.0379(13) 0.0465(14) 0.0408(13) -0.0132(11) 0.0151(11) -0.0052(11)
C28 0.0525(16) 0.0496(15) 0.0499(15) -0.0054(12) 0.0360(13) -0.0111(12)
C29 0.0303(12) 0.0348(12) 0.0323(11) -0.0036(9) 0.0165(10) -0.0034(9)
C30 0.0484(15) 0.0456(14) 0.0528(15) -0.0018(12) 0.0293(13) 0.0103(12)

loop_
_atom_type_symbol
_atom_type_description
_atom_type_scat_dispersion_real
_atom_type_scat_dispersion_imag
_atom_type_scat_source
C C 0.0033 0.0016 'International Tables Vol C Tables 4.2.6.8 and 6.1.1.4'
H H 0.0000 0.0000 'International Tables Vol C Tables 4.2.6.8 and 6.1.1.4'
Si Si 0.0817 0.0704 'International Tables Vol C Tables 4.2.6.8 and 6.1.1.4'
P P 0.1023 0.0942 'International Tables Vol C Tables 4.2.6.8 and 6.1.1.4'

loop_
_geom_angle_atom_site_label_1
_geom_angle_atom_site_label_2
_geom_angle_atom_site_label_3
_geom_angle
C8 P1 C20 100.56(9)
C8 P1 C23 99.18(9)
C20 P1 C23 104.30(10)
C14 P2 C26 101.87(9)
C14 P2 C29 101.38(9)
C26 P2 C29 104.89(9)
C1 Si1 C7 108.67(8)
C1 Si1 C13 106.31(8)
C7 Si1 C13 109.88(8)
C1 Si1 H1 108.6(9)
C7 Si1 H1 114.3(9)
C13 Si1 H1 108.8(10)
C2 C1 C6 117.21(18)
C2 C1 Si1 122.23(15)
C6 C1 Si1 120.41(14)
C3 C2 C1 121.0(2)
C3 C2 H2A 119.5
C1 C2 H2A 119.5
C4 C3 C2 120.5(2)
C4 C3 H3A 119.8
C2 C3 H3A 119.8
C3 C4 C5 119.7(2)
C3 C4 H4A 120.1
C5 C4 H4A 120.1
C4 C5 C6 119.8(2)
C4 C5 H5A 120.1
C6 C5 H5A 120.1
C5 C6 C1 121.77(19)
C5 C6 H6A 119.1
C1 C6 H6A 119.1
C12 C7 C8 117.90(16)
C12 C7 Si1 117.87(14)
C8 C7 Si1 124.19(14)
C9 C8 C7 119.06(17)
C9 C8 P1 121.90(14)
C7 C8 P1 119.00(14)
C10 C9 C8 121.66(18)
C10 C9 H9A 119.2
C8 C9 H9A 119.2
C11 C10 C9 119.72(18)
C11 C10 H10A 120.1
C9 C10 H10A 120.1
C10 C11 C12 119.63(18)
C10 C11 H11A 120.2
C12 C11 H11A 120.2
C11 C12 C7 121.97(18)
C11 C12 H12A 119.0
C7 C12 H12A 119.0
C18 C13 C14 117.99(17)
C18 C13 Si1 120.14(14)
C14 C13 Si1 121.81(14)
C15 C14 C13 119.43(17)
C15 C14 P2 123.50(15)
C13 C14 P2 117.07(14)
C16 C15 C14 120.98(19)
C16 C15 H15A 119.5
C14 C15 H15A 119.5
C17 C16 C15 120.00(18)
C17 C16 H16A 120.0
C15 C16 H16A 120.0
C16 C17 C18 119.80(18)
C16 C17 H17A 120.1
C18 C17 H17A 120.1
C17 C18 C13 121.77(18)
C17 C18 H18A 119.1
C13 C18 H18A 119.1
C20 C19 H19A 109.5
C20 C19 H19B 109.5
H19A C19 H19B 109.5
C20 C19 H19C 109.5
H19A C19 H19C 109.5
H19B C19 H19C 109.5
C19 C20 C21 108.71(19)
C19 C20 P1 109.84(15)
C21 C20 P1 111.16(18)
C19 C20 H20A 109.0
C21 C20 H20A 109.0
P1 C20 H20A 109.0
C20 C21 H21A 109.5
C20 C21 H21B 109.5
H21A C21 H21B 109.5
C20 C21 H21C 109.5
H21A C21 H21C 109.5
H21B C21 H21C 109.5
C23 C22 H22A 109.5
C23 C22 H22B 109.5
H22A C22 H22B 109.5
C23 C22 H22C 109.5
H22A C22 H22C 109.5
H22B C22 H22C 109.5
C24 C23 C22 109.48(19)
C24 C23 P1 108.63(14)
C22 C23 P1 112.27(15)
C24 C23 H23A 108.8
C22 C23 H23A 108.8
P1 C23 H23A 108.8
C23 C24 H24A 109.5
C23 C24 H24B 109.5
H24A C24 H24B 109.5
C23 C24 H24C 109.5
H24A C24 H24C 109.5
H24B C24 H24C 109.5
C26 C25 H25A 109.5
C26 C25 H25B 109.5
H25A C25 H25B 109.5
C26 C25 H25C 109.5
H25A C25 H25C 109.5
H25B C25 H25C 109.5
C27 C26 C25 110.59(18)
C27 C26 P2 109.11(15)
C25 C26 P2 109.95(15)
C27 C26 H26A 109.1
C25 C26 H26A 109.1
P2 C26 H26A 109.1
C26 C27 H27A 109.5
C26 C27 H27B 109.5
H27A C27 H27B 109.5
C26 C27 H27C 109.5
H27A C27 H27C 109.5
H27B C27 H27C 109.5
C29 C28 H28A 109.5
C29 C28 H28B 109.5
H28A C28 H28B 109.5
C29 C28 H28C 109.5
H28A C28 H28C 109.5
H28B C28 H28C 109.5
C30 C29 C28 111.42(18)
C30 C29 P2 117.40(15)
C28 C29 P2 109.23(15)
C30 C29 H29A 106.0
C28 C29 H29A 106.0
P2 C29 H29A 106.0
C29 C30 H30A 109.5
C29 C30 H30B 109.5
H30A C30 H30B 109.5
C29 C30 H30C 109.5
H30A C30 H30C 109.5
H30B C30 H30C 109.5

loop_
_geom_bond_atom_site_label_1
_geom_bond_atom_site_label_2
_geom_bond_distance
P1 C8 1.8416(19)
P1 C20 1.866(2)
P1 C23 1.869(2)
P2 C14 1.8420(19)
P2 C26 1.859(2)
P2 C29 1.878(2)
Si1 C1 1.874(2)
Si1 C7 1.8830(18)
Si1 C13 1.8980(19)
Si1 H1 1.39(2)
C1 C2 1.398(3)
C1 C6 1.401(3)
C2 C3 1.387(3)
C2 H2A 0.9500
C3 C4 1.381(3)
C3 H3A 0.9500
C4 C5 1.381(3)
C4 H4A 0.9500
C5 C6 1.384(3)
C5 H5A 0.9500
C6 H6A 0.9500
C7 C12 1.408(3)
C7 C8 1.411(2)
C8 C9 1.403(3)
C9 C10 1.384(3)
C9 H9A 0.9500
C10 C11 1.380(3)
C10 H10A 0.9500
C11 C12 1.387(3)
C11 H11A 0.9500
C12 H12A 0.9500
C13 C18 1.402(3)
C13 C14 1.414(3)
C14 C15 1.402(3)
C15 C16 1.384(3)
C15 H15A 0.9500
C16 C17 1.381(3)
C16 H16A 0.9500
C17 C18 1.386(3)
C17 H17A 0.9500
C18 H18A 0.9500
C19 C20 1.526(3)
C19 H19A 0.9800
C19 H19B 0.9800
C19 H19C 0.9800
C20 C21 1.529(3)
C20 H20A 1.0000
C21 H21A 0.9800
C21 H21B 0.9800
C21 H21C 0.9800
C22 C23 1.527(3)
C22 H22A 0.9800
C22 H22B 0.9800
C22 H22C 0.9800
C23 C24 1.527(3)
C23 H23A 1.0000
C24 H24A 0.9800
C24 H24B 0.9800
C24 H24C 0.9800
C25 C26 1.527(3)
C25 H25A 0.9800
C25 H25B 0.9800
C25 H25C 0.9800
C26 C27 1.524(3)
C26 H26A 1.0000
C27 H27A 0.9800
C27 H27B 0.9800
C27 H27C 0.9800
C28 C29 1.534(3)
C28 H28A 0.9800
C28 H28B 0.9800
C28 H28C 0.9800
C29 C30 1.526(3)
C29 H29A 1.0000
C30 H30A 0.9800
C30 H30B 0.9800
C30 H30C 0.9800

loop_
_geom_torsion_atom_site_label_1
_geom_torsion_atom_site_label_2
_geom_torsion_atom_site_label_3
_geom_torsion_atom_site_label_4
_geom_torsion
C7 Si1 C1 C2 161.05(15)
C13 Si1 C1 C2 -80.73(17)
C7 Si1 C1 C6 -23.56(18)
C13 Si1 C1 C6 94.66(16)
C6 C1 C2 C3 -0.2(3)
Si1 C1 C2 C3 175.30(16)
C1 C2 C3 C4 0.7(3)
C2 C3 C4 C5 -0.7(3)
C3 C4 C5 C6 0.3(3)
C4 C5 C6 C1 0.1(3)
C2 C1 C6 C5 -0.1(3)
Si1 C1 C6 C5 -175.75(15)
C1 Si1 C7 C12 95.00(15)
C13 Si1 C7 C12 -20.93(17)
C1 Si1 C7 C8 -82.56(17)
C13 Si1 C7 C8 161.50(15)
C12 C7 C8 C9 2.7(3)
Si1 C7 C8 C9 -179.69(14)
C12 C7 C8 P1 -175.10(14)
Si1 C7 C8 P1 2.5(2)
C20 P1 C8 C9 56.88(17)
C23 P1 C8 C9 -49.65(17)
C20 P1 C8 C7 -125.34(15)
C23 P1 C8 C7 128.13(15)
C7 C8 C9 C10 -2.1(3)
P1 C8 C9 C10 175.69(16)
C8 C9 C10 C11 -0.1(3)
C9 C10 C11 C12 1.6(3)
C10 C11 C12 C7 -0.9(3)
C8 C7 C12 C11 -1.3(3)
Si1 C7 C12 C11 -179.02(15)
C1 Si1 C13 C18 -4.94(16)
C7 Si1 C13 C18 112.47(15)
C1 Si1 C13 C14 172.11(14)
C7 Si1 C13 C14 -70.47(16)
C18 C13 C14 C15 2.1(3)
Si1 C13 C14 C15 -175.01(14)
C18 C13 C14 P2 -177.09(13)
Si1 C13 C14 P2 5.8(2)
C26 P2 C14 C15 41.25(18)
C29 P2 C14 C15 -66.82(18)
C26 P2 C14 C13 -139.59(15)
C29 P2 C14 C13 112.35(15)
C13 C14 C15 C16 -1.9(3)
P2 C14 C15 C16 177.25(15)
C14 C15 C16 C17 0.2(3)
C15 C16 C17 C18 1.3(3)
C16 C17 C18 C13 -1.0(3)
C14 C13 C18 C17 -0.7(3)
Si1 C13 C18 C17 176.48(14)
C8 P1 C20 C19 54.43(17)
C23 P1 C20 C19 156.84(15)
C8 P1 C20 C21 174.78(17)
C23 P1 C20 C21 -82.81(18)
C8 P1 C23 C24 -64.42(16)
C20 P1 C23 C24 -167.87(15)
C8 P1 C23 C22 174.36(16)
C20 P1 C23 C22 70.90(18)
C14 P2 C26 C27 63.03(16)
C29 P2 C26 C27 168.36(15)
C14 P2 C26 C25 -175.52(15)
C29 P2 C26 C25 -70.18(17)
C14 P2 C29 C30 76.33(18)
C26 P2 C29 C30 -29.37(19)
C14 P2 C29 C28 -155.62(15)
C26 P2 C29 C28 98.69(16)
